data_1529454
loop_
_publ_author_name
'Otsuka, M.'
'Maeno, Y.'
'Fukami, T.'
'Inoue, M.'
'Tagami, T.'
'Ozeki, T.'

_publ_section_title
;
 Developmental considerations for ethanolates with regard to stability and
 physicochemical characterization of efonidipine hydrochloride ethanolate
;
_journal_issue 38
_journal_name_full CrystEngComm
_journal_page_first 7430
_journal_paper_doi 10.1039/C5CE00751H
_journal_volume 17
_journal_year 2015
_chemical_formula_sum 'C34 H38 N3 O7 P'
_chemical_formula_weight 631.64
_chemical_name_common 'NZ-105 free form'
_chemical_name_systematic
; 
 efonidipine 
;
_space_group_IT_number 19
_symmetry_cell_setting orthorhombic
_symmetry_space_group_name_Hall 'P 2ac 2ab'
_symmetry_space_group_name_H-M 'P 21 21 21'
_atom_sites_solution_hydrogens geom
_atom_sites_solution_primary direct
_atom_sites_solution_secondary difmap
_audit_creation_method SHELXL-97
_audit_update_record
;
2015-07-31 deposited with the CCDC.
2015-08-21 downloaded from the CCDC.
;
_cell_angle_alpha 90.00
_cell_angle_beta 90.00
_cell_angle_gamma 90.00
_cell_formula_units_Z 4
_cell_length_a 9.9296(5)
_cell_length_b 13.1794(7)
_cell_length_c 24.2673(12)
_cell_measurement_reflns_used 9887
_cell_measurement_temperature 296
_cell_measurement_theta_max 65.67
_cell_measurement_theta_min 3.64
_cell_volume 3175.8(3)
_computing_cell_refinement 'Bruker SAINT'
_computing_data_collection 'Bruker APEX2'
_computing_data_reduction 'Bruker SAINT'
_computing_molecular_graphics 'Bruker SHELXTL'
_computing_publication_material 'Bruker SHELXTL'
_computing_structure_refinement 'SHELXL-97 (Sheldrick, 2008)'
_computing_structure_solution 'SHELXS-97 (Sheldrick, 2008)'
_diffrn_ambient_temperature 296
_diffrn_detector_area_resol_mean 8.333
_diffrn_measured_fraction_theta_full 0.983
_diffrn_measured_fraction_theta_max 0.983
_diffrn_measurement_device_type 'Bruker APEX-II CCD'
_diffrn_measurement_method '\f and \w scans'
_diffrn_radiation_monochromator 'HELIOS multilayer optics'
_diffrn_radiation_source 'TURBO X-RAY SOURCE'
_diffrn_radiation_type CuK\a
_diffrn_radiation_wavelength 1.54178
_diffrn_reflns_av_R_equivalents 0.0491
_diffrn_reflns_av_sigmaI/netI 0.0409
_diffrn_reflns_limit_h_max 11
_diffrn_reflns_limit_h_min -10
_diffrn_reflns_limit_k_max 15
_diffrn_reflns_limit_k_min -15
_diffrn_reflns_limit_l_max 27
_diffrn_reflns_limit_l_min -28
_diffrn_reflns_number 46156
_diffrn_reflns_theta_full 65.67
_diffrn_reflns_theta_max 65.67
_diffrn_reflns_theta_min 3.64
_exptl_absorpt_coefficient_mu 1.210
_exptl_absorpt_correction_T_max 0.8886
_exptl_absorpt_correction_T_min 0.8393
_exptl_absorpt_correction_type empirical
_exptl_absorpt_process_details 'SADABS Sheldrick 1996'
_exptl_crystal_colour yellow
_exptl_crystal_density_diffrn 1.321
_exptl_crystal_density_meas ?
_exptl_crystal_density_method 'not measured'
_exptl_crystal_description Prism
_exptl_crystal_F_000 1336
_exptl_crystal_size_max 0.15
_exptl_crystal_size_mid 0.15
_exptl_crystal_size_min 0.10
_refine_diff_density_max 0.321
_refine_diff_density_min -0.403
_refine_diff_density_rms 0.054
_refine_ls_abs_structure_details 'Flack H D (1983), Acta Cryst. A39, 876-881'
_refine_ls_abs_structure_Flack 0.01(3)
_refine_ls_extinction_coef 0.0022(2)
_refine_ls_extinction_expression Fc^*^=kFc[1+0.001xFc^2^\l^3^/sin(2\q)]^-1/4^
_refine_ls_extinction_method SHELXL
_refine_ls_goodness_of_fit_ref 0.858
_refine_ls_hydrogen_treatment constr
_refine_ls_matrix_type full
_refine_ls_number_parameters 411
_refine_ls_number_reflns 5382
_refine_ls_number_restraints 0
_refine_ls_restrained_S_all 0.858
_refine_ls_R_factor_all 0.0615
_refine_ls_R_factor_gt 0.0418
_refine_ls_shift/su_max 0.001
_refine_ls_shift/su_mean 0.000
_refine_ls_structure_factor_coef Fsqd
_refine_ls_weighting_details 'calc w=1/[\s^2^(Fo^2^)+(0.1000P)^2^+0.8891P] where P=(Fo^2^+2Fc^2^)/3'
_refine_ls_weighting_scheme calc
_refine_ls_wR_factor_gt 0.1066
_refine_ls_wR_factor_ref 0.1349
_reflns_number_gt 4222
_reflns_number_total 5382
_reflns_threshold_expression >2sigma(I)
_cod_data_source_file c5ce00751h2.cif
_cod_data_source_block efonidipine
_cod_depositor_comments
;
The following automatic conversions were performed:

'_symmetry_cell_setting' value 'Orthorhombic' changed to
'orthorhombic' according to
/usr/data/users/saulius/crontab/automatic-downloads/rss-feeds/RSC/lib/dictionaries/cif_core.dic
dictionary named 'cif_core.dic' version 2.4.2 from 2011-04-26.

'_exptl_crystal_density_meas' value 'not measured' was changed to '?'
- the value is perceived as not measured.

Automatic conversion script
Id: cif_fix_values 3271 2015-04-21 07:52:19Z andrius 

 Adding full bibliography for 1529454--1529455.cif.

The following automatic conversions were performed:

'_refine_ls_hydrogen_treatment' value 'const' was replaced with the
value 'constr' as specified in the replacement file
'src/cod-tools/trunk/data/replacement-values/replacement_values.lst'.

Automatic conversion script
Id: cif_fix_values 5376 2017-05-30 11:51:03Z andrius 
;
_cod_original_sg_symbol_H-M P2(1)2(1)2(1)
_cod_database_code 1529454

loop_
_symmetry_equiv_pos_as_xyz
'x, y, z'
'-x+1/2, -y, z+1/2'
'-x, y+1/2, -z+1/2'
'x+1/2, -y+1/2, -z'

loop_
_atom_site_label
_atom_site_type_symbol
_atom_site_fract_x
_atom_site_fract_y
_atom_site_fract_z
_atom_site_U_iso_or_equiv
_atom_site_adp_type
_atom_site_occupancy
_atom_site_symmetry_multiplicity
_atom_site_calc_flag
_atom_site_refinement_flags
C1 C 0.7649(3) 0.3065(2) 0.83463(13) 0.0374(7) Uani 1 1 d .
C2 C 0.6776(3) 0.3546(2) 0.79887(13) 0.0427(7) Uani 1 1 d .
H2 H 0.6841 0.4242 0.7933 0.051 Uiso 1 1 calc R
C3 C 0.5805(3) 0.2991(3) 0.77133(13) 0.0438(8) Uani 1 1 d .
C4 C 0.5662(3) 0.1954(2) 0.77815(14) 0.0452(8) Uani 1 1 d .
H4 H 0.5006 0.1593 0.7591 0.054 Uiso 1 1 calc R
C5 C 0.6522(4) 0.1478(3) 0.81408(14) 0.0496(9) Uani 1 1 d .
H5 H 0.6440 0.0784 0.8198 0.060 Uiso 1 1 calc R
C6 C 0.7514(4) 0.2016(2) 0.84200(14) 0.0462(8) Uani 1 1 d .
H6 H 0.8093 0.1677 0.8658 0.055 Uiso 1 1 calc R
C7 C 0.8755(3) 0.3655(2) 0.86443(12) 0.0382(7) Uani 1 1 d .
H7 H 0.8936 0.3313 0.8995 0.046 Uiso 1 1 calc R
C8 C 0.8310(3) 0.4727(2) 0.87689(12) 0.0361(7) Uani 1 1 d .
C9 C 0.8596(3) 0.5498(2) 0.84118(12) 0.0396(7) Uani 1 1 d .
C10 C 1.0293(3) 0.4462(2) 0.79656(12) 0.0385(7) Uani 1 1 d .
C11 C 1.0067(3) 0.3662(2) 0.83074(12) 0.0367(7) Uani 1 1 d .
C12 C 0.8106(4) 0.6569(2) 0.84256(15) 0.0561(9) Uani 1 1 d .
H12A H 0.7140 0.6574 0.8435 0.084 Uiso 1 1 calc R
H12B H 0.8413 0.6920 0.8102 0.084 Uiso 1 1 calc R
H12C H 0.8451 0.6901 0.8748 0.084 Uiso 1 1 calc R
C13 C 1.1435(3) 0.4568(3) 0.75607(13) 0.0467(8) Uani 1 1 d .
H13A H 1.2210 0.4839 0.7746 0.070 Uiso 1 1 calc R
H13B H 1.1171 0.5018 0.7269 0.070 Uiso 1 1 calc R
H13C H 1.1650 0.3915 0.7410 0.070 Uiso 1 1 calc R
C14 C 1.1583(3) 0.2563(3) 0.93713(12) 0.0429(7) Uani 1 1 d .
H14A H 1.1496 0.2120 0.9688 0.052 Uiso 1 1 calc R
H14B H 1.1113 0.3190 0.9454 0.052 Uiso 1 1 calc R
C15 C 1.3070(3) 0.2795(2) 0.92781(13) 0.0427(7) Uani 1 1 d .
C16 C 1.3175(4) 0.3451(2) 0.87554(13) 0.0466(8) Uani 1 1 d .
H16A H 1.2698 0.4084 0.8813 0.056 Uiso 1 1 calc R
H16B H 1.4114 0.3610 0.8685 0.056 Uiso 1 1 calc R
C17 C 1.3882(4) 0.1824(2) 0.92032(15) 0.0521(8) Uani 1 1 d .
H17A H 1.3800 0.1411 0.9527 0.078 Uiso 1 1 calc R
H17B H 1.4812 0.1992 0.9145 0.078 Uiso 1 1 calc R
H17C H 1.3547 0.1457 0.8890 0.078 Uiso 1 1 calc R
C18 C 1.3596(4) 0.3389(3) 0.97709(15) 0.0584(10) Uani 1 1 d .
H18A H 1.3075 0.3997 0.9816 0.088 Uiso 1 1 calc R
H18B H 1.4523 0.3565 0.9711 0.088 Uiso 1 1 calc R
H18C H 1.3523 0.2980 1.0097 0.088 Uiso 1 1 calc R
C19 C 0.7505(3) 0.4832(2) 0.92674(13) 0.0406(7) Uani 1 1 d .
C20 C 0.6283(4) 0.5983(3) 0.98422(14) 0.0555(9) Uani 1 1 d .
H20A H 0.6978 0.6166 1.0105 0.067 Uiso 1 1 calc R
H20B H 0.5783 0.5410 0.9989 0.067 Uiso 1 1 calc R
C21 C 0.5355(4) 0.6865(3) 0.97453(16) 0.0545(9) Uani 1 1 d .
H21A H 0.5221 0.7219 1.0091 0.065 Uiso 1 1 calc R
H21B H 0.5785 0.7333 0.9492 0.065 Uiso 1 1 calc R
C22 C 0.3070(4) 0.6188(2) 0.98691(15) 0.0483(8) Uani 1 1 d .
C23 C 0.1830(4) 0.5865(3) 0.96652(15) 0.0554(9) Uani 1 1 d .
H23 H 0.1637 0.5935 0.9292 0.066 Uiso 1 1 calc R
C24 C 0.0886(4) 0.5442(3) 1.00142(18) 0.0616(10) Uani 1 1 d .
H24 H 0.0065 0.5227 0.9870 0.074 Uiso 1 1 calc R
C25 C 0.1127(4) 0.5330(3) 1.05690(18) 0.0627(10) Uani 1 1 d .
H25 H 0.0493 0.5029 1.0799 0.075 Uiso 1 1 calc R
C26 C 0.2335(4) 0.5675(3) 1.07744(16) 0.0586(10) Uani 1 1 d .
H26 H 0.2502 0.5627 1.1151 0.070 Uiso 1 1 calc R
C27 C 0.3294(4) 0.6088(3) 1.04378(14) 0.0519(9) Uani 1 1 d .
H27 H 0.4106 0.6304 1.0588 0.062 Uiso 1 1 calc R
C28 C 0.3852(4) 0.6611(3) 0.89300(15) 0.0629(10) Uani 1 1 d .
H28A H 0.3460 0.5971 0.8815 0.075 Uiso 1 1 calc R
H28B H 0.4721 0.6674 0.8750 0.075 Uiso 1 1 calc R
C29 C 0.2953(4) 0.7465(3) 0.87355(13) 0.0533(9) Uani 1 1 d .
C30 C 0.3115(4) 0.8433(3) 0.89320(16) 0.0656(11) Uani 1 1 d .
H30 H 0.3762 0.8558 0.9201 0.079 Uiso 1 1 calc R
C31 C 0.2341(5) 0.9222(3) 0.87402(18) 0.0789(13) Uani 1 1 d .
H31 H 0.2481 0.9874 0.8875 0.095 Uiso 1 1 calc R
C32 C 0.1383(5) 0.9057(4) 0.83585(18) 0.0749(12) Uani 1 1 d .
H32 H 0.0854 0.9592 0.8234 0.090 Uiso 1 1 calc R
C33 C 0.1188(5) 0.8103(4) 0.81551(17) 0.0788(13) Uani 1 1 d .
H33 H 0.0530 0.7985 0.7890 0.095 Uiso 1 1 calc R
C34 C 0.1977(5) 0.7313(3) 0.83464(15) 0.0703(12) Uani 1 1 d .
H34 H 0.1841 0.6664 0.8207 0.084 Uiso 1 1 calc R
N1 N 0.4901(3) 0.3522(2) 0.73349(12) 0.0524(7) Uani 1 1 d .
N2 N 0.9461(3) 0.53069(18) 0.79810(10) 0.0403(6) Uani 1 1 d .
H2A H 0.9487 0.5728 0.7710 0.048 Uiso 1 1 calc R
N3 N 0.4063(3) 0.6584(2) 0.95259(12) 0.0592(8) Uani 1 1 d .
O1 O 0.4201(3) 0.3032(2) 0.70240(11) 0.0646(7) Uani 1 1 d .
O2 O 0.4867(3) 0.4446(2) 0.73582(14) 0.0814(9) Uani 1 1 d .
O3 O 1.0802(2) 0.18351(17) 0.78771(9) 0.0527(6) Uani 1 1 d .
O4 O 1.2616(2) 0.29358(15) 0.82819(8) 0.0423(5) Uani 1 1 d .
O5 O 1.0949(2) 0.20823(15) 0.88978(8) 0.0408(5) Uani 1 1 d .
O6 O 0.7397(3) 0.41799(19) 0.96151(10) 0.0659(7) Uani 1 1 d .
O7 O 0.6879(3) 0.57210(18) 0.93172(9) 0.0570(6) Uani 1 1 d .
P1 P 1.10970(8) 0.25740(6) 0.83125(3) 0.0386(2) Uani 1 1 d .

loop_
_atom_site_aniso_label
_atom_site_aniso_U_11
_atom_site_aniso_U_22
_atom_site_aniso_U_33
_atom_site_aniso_U_23
_atom_site_aniso_U_13
_atom_site_aniso_U_12
C1 0.0265(16) 0.0366(15) 0.0490(17) 0.0024(13) 0.0035(14) 0.0013(12)
C2 0.0330(18) 0.0431(17) 0.0521(18) -0.0017(14) -0.0005(14) -0.0032(14)
C3 0.0326(19) 0.0491(19) 0.0496(19) -0.0015(14) -0.0003(14) -0.0009(14)
C4 0.036(2) 0.0391(17) 0.061(2) -0.0059(15) 0.0007(15) -0.0074(14)
C5 0.041(2) 0.0441(18) 0.064(2) -0.0036(16) 0.0039(16) -0.0047(15)
C6 0.0396(19) 0.0417(17) 0.057(2) 0.0048(14) 0.0012(15) -0.0024(15)
C7 0.0312(18) 0.0413(16) 0.0421(16) 0.0033(13) -0.0008(13) 0.0053(13)
C8 0.0286(17) 0.0407(16) 0.0390(16) -0.0031(13) 0.0009(12) 0.0009(13)
C9 0.0319(18) 0.0416(16) 0.0453(17) 0.0019(13) 0.0016(13) 0.0010(13)
C10 0.0299(18) 0.0498(18) 0.0358(16) -0.0015(13) -0.0007(12) -0.0026(14)
C11 0.0327(18) 0.0379(16) 0.0394(15) 0.0034(13) -0.0021(13) -0.0042(12)
C12 0.062(2) 0.0390(18) 0.067(2) 0.0093(16) 0.0195(18) 0.0129(17)
C13 0.040(2) 0.0534(19) 0.0466(18) 0.0020(15) 0.0100(14) -0.0007(15)
C14 0.0367(19) 0.0510(18) 0.0410(16) 0.0012(15) -0.0019(13) 0.0042(15)
C15 0.0345(19) 0.0454(18) 0.0482(17) 0.0009(14) -0.0028(14) 0.0059(14)
C16 0.0330(18) 0.0490(18) 0.0579(19) 0.0006(16) -0.0022(15) -0.0043(15)
C17 0.040(2) 0.0535(19) 0.063(2) -0.0005(16) -0.0021(17) 0.0131(17)
C18 0.054(2) 0.060(2) 0.062(2) -0.0106(18) -0.0191(18) 0.0058(18)
C19 0.0353(17) 0.0415(17) 0.0451(18) 0.0001(14) -0.0020(14) 0.0029(14)
C20 0.047(2) 0.070(2) 0.0491(18) -0.0090(18) 0.0118(16) 0.0075(19)
C21 0.048(2) 0.0418(18) 0.074(2) -0.0074(17) 0.0194(18) -0.0048(16)
C22 0.041(2) 0.0410(17) 0.063(2) 0.0049(16) 0.0101(16) 0.0049(15)
C23 0.050(2) 0.050(2) 0.066(2) -0.0024(17) 0.0006(18) 0.0085(18)
C24 0.040(2) 0.048(2) 0.097(3) 0.000(2) 0.005(2) 0.0003(17)
C25 0.049(2) 0.055(2) 0.084(3) 0.0107(19) 0.020(2) 0.0015(19)
C26 0.058(3) 0.055(2) 0.063(2) 0.0011(17) 0.0140(19) 0.0015(18)
C27 0.043(2) 0.052(2) 0.061(2) -0.0028(16) 0.0074(16) -0.0016(17)
C28 0.060(3) 0.066(2) 0.062(2) -0.0023(18) 0.018(2) 0.003(2)
C29 0.052(2) 0.060(2) 0.0476(18) -0.0012(18) 0.0092(15) -0.0098(18)
C30 0.065(3) 0.057(2) 0.074(3) -0.002(2) -0.024(2) -0.009(2)
C31 0.093(4) 0.058(2) 0.086(3) 0.005(2) -0.026(3) -0.003(2)
C32 0.069(3) 0.080(3) 0.076(3) 0.022(2) -0.010(2) 0.001(2)
C33 0.079(3) 0.092(3) 0.065(3) 0.015(2) -0.024(2) -0.017(3)
C34 0.081(3) 0.076(3) 0.054(2) -0.008(2) -0.006(2) -0.024(2)
N1 0.0412(18) 0.0497(18) 0.0664(19) -0.0045(14) -0.0134(15) 0.0019(14)
N2 0.0402(16) 0.0371(13) 0.0436(14) 0.0070(11) 0.0072(12) 0.0072(12)
N3 0.0411(18) 0.073(2) 0.0640(18) 0.0144(15) 0.0122(15) 0.0024(16)
O1 0.0494(17) 0.0758(17) 0.0686(16) -0.0075(14) -0.0177(13) -0.0047(13)
O2 0.073(2) 0.0563(18) 0.115(2) 0.0040(16) -0.0453(17) 0.0100(14)
O3 0.0570(16) 0.0524(13) 0.0487(12) -0.0168(11) -0.0109(11) 0.0061(11)
O4 0.0311(12) 0.0537(12) 0.0420(11) 0.0024(10) 0.0032(9) 0.0044(10)
O5 0.0350(12) 0.0408(11) 0.0467(12) 0.0057(9) 0.0006(9) 0.0005(9)
O6 0.082(2) 0.0611(15) 0.0548(14) 0.0156(12) 0.0270(13) 0.0172(14)
O7 0.0601(16) 0.0552(14) 0.0556(14) 0.0066(11) 0.0218(12) 0.0192(12)
P1 0.0318(4) 0.0425(4) 0.0415(4) -0.0025(4) 0.0003(3) 0.0028(3)

loop_
_atom_type_symbol
_atom_type_description
_atom_type_scat_dispersion_real
_atom_type_scat_dispersion_imag
_atom_type_scat_source
C C 0.0181 0.0091 'International Tables Vol C Tables 4.2.6.8 and 6.1.1.4'
H H 0.0000 0.0000 'International Tables Vol C Tables 4.2.6.8 and 6.1.1.4'
N N 0.0311 0.0180 'International Tables Vol C Tables 4.2.6.8 and 6.1.1.4'
O O 0.0492 0.0322 'International Tables Vol C Tables 4.2.6.8 and 6.1.1.4'
P P 0.2955 0.4335 'International Tables Vol C Tables 4.2.6.8 and 6.1.1.4'

loop_
_geom_angle_atom_site_label_1
_geom_angle_atom_site_label_2
_geom_angle_atom_site_label_3
_geom_angle
C2 C1 C6 118.2(3)
C2 C1 C7 121.0(3)
C6 C1 C7 120.7(3)
C1 C2 C3 119.9(3)
C1 C2 H2 120.0
C3 C2 H2 120.0
C2 C3 C4 122.4(3)
C2 C3 N1 118.6(3)
C4 C3 N1 119.0(3)
C5 C4 C3 117.6(3)
C5 C4 H4 121.2
C3 C4 H4 121.2
C4 C5 C6 121.2(3)
C4 C5 H5 119.4
C6 C5 H5 119.4
C5 C6 C1 120.6(3)
C5 C6 H6 119.7
C1 C6 H6 119.7
C8 C7 C1 111.2(3)
C8 C7 C11 110.3(2)
C1 C7 C11 111.1(2)
C8 C7 H7 108.0
C1 C7 H7 108.0
C11 C7 H7 108.0
C9 C8 C19 124.8(3)
C9 C8 C7 120.5(3)
C19 C8 C7 114.5(3)
C8 C9 N2 118.4(3)
C8 C9 C12 128.4(3)
N2 C9 C12 113.2(3)
C11 C10 N2 120.5(3)
C11 C10 C13 126.5(3)
N2 C10 C13 113.0(3)
C10 C11 C7 118.0(3)
C10 C11 P1 122.6(2)
C7 C11 P1 118.9(2)
C9 C12 H12A 109.5
C9 C12 H12B 109.5
H12A C12 H12B 109.5
C9 C12 H12C 109.5
H12A C12 H12C 109.5
H12B C12 H12C 109.5
C10 C13 H13A 109.5
C10 C13 H13B 109.5
H13A C13 H13B 109.5
C10 C13 H13C 109.5
H13A C13 H13C 109.5
H13B C13 H13C 109.5
O5 C14 C15 112.9(2)
O5 C14 H14A 109.0
C15 C14 H14A 109.0
O5 C14 H14B 109.0
C15 C14 H14B 109.0
H14A C14 H14B 107.8
C18 C15 C17 110.1(3)
C18 C15 C14 108.6(3)
C17 C15 C14 111.2(3)
C18 C15 C16 109.6(3)
C17 C15 C16 109.7(3)
C14 C15 C16 107.5(2)
O4 C16 C15 111.4(2)
O4 C16 H16A 109.3
C15 C16 H16A 109.3
O4 C16 H16B 109.3
C15 C16 H16B 109.3
H16A C16 H16B 108.0
C15 C17 H17A 109.5
C15 C17 H17B 109.5
H17A C17 H17B 109.5
C15 C17 H17C 109.5
H17A C17 H17C 109.5
H17B C17 H17C 109.5
C15 C18 H18A 109.5
C15 C18 H18B 109.5
H18A C18 H18B 109.5
C15 C18 H18C 109.5
H18A C18 H18C 109.5
H18B C18 H18C 109.5
O6 C19 O7 121.4(3)
O6 C19 C8 124.1(3)
O7 C19 C8 114.5(3)
O7 C20 C21 107.3(3)
O7 C20 H20A 110.3
C21 C20 H20A 110.3
O7 C20 H20B 110.3
C21 C20 H20B 110.3
H20A C20 H20B 108.5
N3 C21 C20 114.0(3)
N3 C21 H21A 108.8
C20 C21 H21A 108.8
N3 C21 H21B 108.8
C20 C21 H21B 108.8
H21A C21 H21B 107.7
N3 C22 C23 121.9(3)
N3 C22 C27 120.7(3)
C23 C22 C27 117.4(3)
C24 C23 C22 120.4(4)
C24 C23 H23 119.8
C22 C23 H23 119.8
C25 C24 C23 121.7(4)
C25 C24 H24 119.2
C23 C24 H24 119.2
C24 C25 C26 118.1(4)
C24 C25 H25 120.9
C26 C25 H25 120.9
C27 C26 C25 121.5(4)
C27 C26 H26 119.3
C25 C26 H26 119.3
C26 C27 C22 120.9(4)
C26 C27 H27 119.5
C22 C27 H27 119.5
N3 C28 C29 114.3(3)
N3 C28 H28A 108.7
C29 C28 H28A 108.7
N3 C28 H28B 108.7
C29 C28 H28B 108.7
H28A C28 H28B 107.6
C34 C29 C30 117.3(4)
C34 C29 C28 121.7(4)
C30 C29 C28 121.0(3)
C29 C30 C31 121.4(4)
C29 C30 H30 119.3
C31 C30 H30 119.3
C32 C31 C30 120.4(4)
C32 C31 H31 119.8
C30 C31 H31 119.8
C31 C32 C33 119.9(4)
C31 C32 H32 120.1
C33 C32 H32 120.1
C32 C33 C34 119.5(4)
C32 C33 H33 120.3
C34 C33 H33 120.3
C29 C34 C33 121.5(4)
C29 C34 H34 119.2
C33 C34 H34 119.2
O1 N1 O2 123.0(3)
O1 N1 C3 119.2(3)
O2 N1 C3 117.8(3)
C9 N2 C10 122.6(2)
C9 N2 H2A 118.7
C10 N2 H2A 118.7
C22 N3 C21 120.5(3)
C22 N3 C28 120.0(3)
C21 N3 C28 119.2(3)
C16 O4 P1 118.0(2)
C14 O5 P1 119.63(18)
C19 O7 C20 118.7(3)
O3 P1 O5 111.07(13)
O3 P1 O4 110.86(13)
O5 P1 O4 104.85(12)
O3 P1 C11 114.81(14)
O5 P1 C11 106.75(13)
O4 P1 C11 107.93(13)

loop_
_geom_bond_atom_site_label_1
_geom_bond_atom_site_label_2
_geom_bond_distance
C1 C2 1.381(4)
C1 C6 1.400(4)
C1 C7 1.527(4)
C2 C3 1.382(4)
C2 H2 0.9300
C3 C4 1.384(4)
C3 N1 1.463(4)
C4 C5 1.372(5)
C4 H4 0.9300
C5 C6 1.390(5)
C5 H5 0.9300
C6 H6 0.9300
C7 C8 1.512(4)
C7 C11 1.538(4)
C7 H7 0.9800
C8 C9 1.365(4)
C8 C19 1.457(4)
C9 N2 1.376(4)
C9 C12 1.493(4)
C10 C11 1.360(4)
C10 N2 1.387(4)
C10 C13 1.506(4)
C11 P1 1.762(3)
C12 H12A 0.9600
C12 H12B 0.9600
C12 H12C 0.9600
C13 H13A 0.9600
C13 H13B 0.9600
C13 H13C 0.9600
C14 O5 1.456(4)
C14 C15 1.524(4)
C14 H14A 0.9700
C14 H14B 0.9700
C15 C18 1.522(4)
C15 C17 1.524(4)
C15 C16 1.538(4)
C16 O4 1.445(4)
C16 H16A 0.9700
C16 H16B 0.9700
C17 H17A 0.9600
C17 H17B 0.9600
C17 H17C 0.9600
C18 H18A 0.9600
C18 H18B 0.9600
C18 H18C 0.9600
C19 O6 1.209(4)
C19 O7 1.331(4)
C20 O7 1.447(4)
C20 C21 1.502(5)
C20 H20A 0.9700
C20 H20B 0.9700
C21 N3 1.438(5)
C21 H21A 0.9700
C21 H21B 0.9700
C22 N3 1.392(4)
C22 C23 1.394(5)
C22 C27 1.404(5)
C23 C24 1.381(5)
C23 H23 0.9300
C24 C25 1.376(6)
C24 H24 0.9300
C25 C26 1.376(6)
C25 H25 0.9300
C26 C27 1.367(5)
C26 H26 0.9300
C27 H27 0.9300
C28 N3 1.461(5)
C28 C29 1.513(5)
C28 H28A 0.9700
C28 H28B 0.9700
C29 C34 1.368(5)
C29 C30 1.371(5)
C30 C31 1.374(6)
C30 H30 0.9300
C31 C32 1.346(6)
C31 H31 0.9300
C32 C33 1.364(6)
C32 H32 0.9300
C33 C34 1.383(6)
C33 H33 0.9300
C34 H34 0.9300
N1 O1 1.212(4)
N1 O2 1.219(4)
N2 H2A 0.8600
O3 P1 1.466(2)
O4 P1 1.584(2)
O5 P1 1.568(2)
